data_2224653
loop_
_publ_author_name
'Xu, Sheng-guang'
'Wang, Chun-hua'
'Liu, Jun-shen'
'Liu, Xi-guang'
'Li, Long'

_publ_section_title
;
 6-Formyl-2-naphthyl
 <i>cis</i>-1,5,7-trimethyl-2,4-dioxo-3-azabicyclo[3.3.1]nonane-7-carboxylate
;
_journal_coeditor_code HB5273
_journal_issue 1
_journal_name_full 'Acta Crystallographica Section E'
_journal_page_first o245
_journal_paper_doi 10.1107/S1600536809054786
_journal_volume 66
_journal_year 2010
_chemical_formula_iupac 'C23 H23 N O5'
_chemical_formula_moiety 'C23 H23 N O5'
_chemical_formula_sum 'C23 H23 N O5'
_chemical_formula_weight 393.42
_chemical_name_systematic
;
6-Formyl-2-naphthyl
<i>cis</i>-1,5,7-trimethyl-2,4-dioxo-3-azabicyclo[3.3.1]nonane-7-carboxylate
;
_space_group_IT_number 14
_symmetry_cell_setting monoclinic
_symmetry_space_group_name_Hall '-P 2ybc'
_symmetry_space_group_name_H-M 'P 1 21/c 1'
_atom_sites_solution_hydrogens geom
_atom_sites_solution_primary direct
_atom_sites_solution_secondary difmap
_audit_creation_method SHELXL-97
_cell_angle_alpha 90.00
_cell_angle_beta 121.124(9)
_cell_angle_gamma 90.00
_cell_formula_units_Z 4
_cell_length_a 11.896(2)
_cell_length_b 11.692(2)
_cell_length_c 16.636(2)
_cell_measurement_reflns_used 4643
_cell_measurement_temperature 298(2)
_cell_measurement_theta_max 27.57
_cell_measurement_theta_min 2.47
_cell_volume 1980.8(6)
_computing_cell_refinement 'SAINT (Bruker, 2004)'
_computing_data_collection 'APEX2 (Bruker, 2004)'
_computing_data_reduction 'SAINT (Bruker, 2004)'
_computing_molecular_graphics 'XP in SHELXTL (Sheldrick, 2008)'
_computing_publication_material 'SHELXL97 (Sheldrick, 2008)'
_computing_structure_refinement 'SHELXL97 (Sheldrick, 2008)'
_computing_structure_solution 'SHELXS97 (Sheldrick, 2008)'
_diffrn_ambient_temperature 298(2)
_diffrn_measured_fraction_theta_full 1.000
_diffrn_measured_fraction_theta_max 1.000
_diffrn_measurement_device_type 'Bruker APEXII CCD'
_diffrn_measurement_method '\f and \w scan'
_diffrn_radiation_monochromator graphite
_diffrn_radiation_source 'fine-focus sealed tube'
_diffrn_radiation_type MoK\a
_diffrn_radiation_wavelength 0.71073
_diffrn_reflns_av_R_equivalents 0.0180
_diffrn_reflns_av_sigmaI/netI 0.0217
_diffrn_reflns_limit_h_max 14
_diffrn_reflns_limit_h_min -11
_diffrn_reflns_limit_k_max 14
_diffrn_reflns_limit_k_min -14
_diffrn_reflns_limit_l_max 20
_diffrn_reflns_limit_l_min -20
_diffrn_reflns_number 10443
_diffrn_reflns_theta_full 26.00
_diffrn_reflns_theta_max 26.00
_diffrn_reflns_theta_min 2.00
_exptl_absorpt_coefficient_mu 0.093
_exptl_absorpt_correction_T_max 0.9816
_exptl_absorpt_correction_T_min 0.9744
_exptl_absorpt_correction_type multi-scan
_exptl_absorpt_process_details '(SADABS; Bruker, 2004)'
_exptl_crystal_colour colourless
_exptl_crystal_density_diffrn 1.319
_exptl_crystal_density_method 'not measured'
_exptl_crystal_description block
_exptl_crystal_F_000 832
_exptl_crystal_size_max 0.28
_exptl_crystal_size_mid 0.20
_exptl_crystal_size_min 0.20
_refine_diff_density_max 0.191
_refine_diff_density_min -0.215
_refine_ls_extinction_method none
_refine_ls_goodness_of_fit_ref 1.030
_refine_ls_hydrogen_treatment constr
_refine_ls_matrix_type full
_refine_ls_number_parameters 265
_refine_ls_number_reflns 3897
_refine_ls_number_restraints 0
_refine_ls_restrained_S_all 1.030
_refine_ls_R_factor_all 0.0467
_refine_ls_R_factor_gt 0.0378
_refine_ls_shift/su_max 0.000
_refine_ls_shift/su_mean 0.000
_refine_ls_structure_factor_coef Fsqd
_refine_ls_weighting_details 'calc w=1/[\s^2^(Fo^2^)+(0.0518P)^2^+0.4083P] where P=(Fo^2^+2Fc^2^)/3'
_refine_ls_weighting_scheme calc
_refine_ls_wR_factor_gt 0.0972
_refine_ls_wR_factor_ref 0.1050
_reflns_number_gt 3217
_reflns_number_total 3897
_reflns_threshold_expression I>2\s(I)
_cod_data_source_file hb5273.cif
_cod_data_source_block I
_cod_original_cell_volume 1980.8(5)
_cod_original_sg_symbol_H-M 'P 21/c'
_cod_database_code 2224653
_cod_database_fobs_code 2224653

loop_
_symmetry_equiv_pos_as_xyz
'x, y, z'
'-x, y+1/2, -z+1/2'
'-x, -y, -z'
'x, -y-1/2, z-1/2'

loop_
_atom_site_type_symbol
_atom_site_label
_atom_site_fract_x
_atom_site_fract_y
_atom_site_fract_z
_atom_site_U_iso_or_equiv
_atom_site_adp_type
_atom_site_calc_flag
_atom_site_refinement_flags
_atom_site_occupancy
_atom_site_disorder_assembly
_atom_site_disorder_group
O O1 1.13914(15) 1.52850(10) 0.66763(9) 0.0827(4) Uani d . 1 . .
O O2 0.79931(9) 0.84989(8) 0.48814(7) 0.0446(2) Uani d . 1 . .
O O3 0.71422(10) 0.81424(10) 0.57896(7) 0.0535(3) Uani d . 1 . .
O O4 0.56292(11) 0.98673(8) 0.30018(7) 0.0501(3) Uani d . 1 . .
O O5 0.40949(11) 0.87877(9) 0.48523(8) 0.0535(3) Uani d . 1 . .
N N1 0.48608(11) 0.92723(9) 0.39106(8) 0.0393(3) Uani d . 1 . .
H H22 0.5094 0.9926 0.4202 0.047 Uiso d R 1 . .
C C1 1.14643(17) 1.43589(14) 0.70153(12) 0.0571(4) Uani d . 1 . .
H H1 1.2061 1.4268 0.7654 0.069 Uiso calc R 1 . .
C C2 1.06708(14) 1.33579(12) 0.64863(10) 0.0419(3) Uani d . 1 . .
C C3 1.08892(14) 1.23220(12) 0.69289(10) 0.0434(3) Uani d . 1 . .
H H3 1.1515 1.2268 0.7566 0.052 Uiso calc R 1 . .
C C4 1.01832(12) 1.13362(11) 0.64376(9) 0.0382(3) Uani d . 1 . .
C C5 0.92258(12) 1.14345(11) 0.54671(9) 0.0354(3) Uani d . 1 . .
C C6 0.90366(13) 1.25141(12) 0.50278(10) 0.0434(3) Uani d . 1 . .
H H6 0.8427 1.2584 0.4389 0.052 Uiso calc R 1 . .
C C7 0.97267(14) 1.34465(12) 0.55196(10) 0.0442(3) Uani d . 1 . .
H H7 0.9577 1.4149 0.5218 0.053 Uiso calc R 1 . .
C C8 0.84911(12) 1.04604(12) 0.49738(9) 0.0393(3) Uani d . 1 . .
H H8 0.7853 1.0515 0.4340 0.047 Uiso calc R 1 . .
C C9 0.87159(13) 0.94461(12) 0.54251(9) 0.0393(3) Uani d . 1 . .
C C10 0.96829(15) 0.93151(13) 0.63736(10) 0.0500(4) Uani d . 1 . .
H H10 0.9842 0.8604 0.6663 0.060 Uiso calc R 1 . .
C C11 1.03874(15) 1.02504(13) 0.68656(10) 0.0509(4) Uani d . 1 . .
H H11 1.1019 1.0172 0.7499 0.061 Uiso calc R 1 . .
C C12 0.72086(12) 0.79239(11) 0.51122(9) 0.0363(3) Uani d . 1 . .
C C13 0.65192(13) 0.69261(10) 0.44424(9) 0.0362(3) Uani d . 1 . .
C C14 0.75342(16) 0.59438(13) 0.48707(12) 0.0572(4) Uani d . 1 . .
H H14A 0.7185 0.5273 0.4486 0.086 Uiso calc R 1 . .
H H14B 0.7718 0.5780 0.5493 0.086 Uiso calc R 1 . .
H H14C 0.8330 0.6169 0.4899 0.086 Uiso calc R 1 . .
C C15 0.61823(13) 0.71551(11) 0.34325(9) 0.0369(3) Uani d . 1 . .
H H15A 0.6067 0.6425 0.3123 0.044 Uiso calc R 1 . .
H H15B 0.6928 0.7532 0.3459 0.044 Uiso calc R 1 . .
C C16 0.49451(13) 0.78899(10) 0.28177(8) 0.0359(3) Uani d . 1 . .
C C17 0.37796(13) 0.73661(11) 0.28312(9) 0.0382(3) Uani d . 1 . .
H H17A 0.3616 0.6602 0.2567 0.046 Uiso calc R 1 . .
H H17B 0.3001 0.7824 0.2447 0.046 Uiso calc R 1 . .
C C18 0.40466(13) 0.73080(10) 0.38319(9) 0.0360(3) Uani d . 1 . .
C C19 0.52754(13) 0.65756(11) 0.44435(9) 0.0389(3) Uani d . 1 . .
H H19A 0.5468 0.6601 0.5085 0.047 Uiso calc R 1 . .
H H19B 0.5071 0.5789 0.4233 0.047 Uiso calc R 1 . .
C C20 0.51756(13) 0.90892(10) 0.32291(8) 0.0358(3) Uani d . 1 . .
C C21 0.43114(13) 0.85050(11) 0.42433(9) 0.0374(3) Uani d . 1 . .
C C22 0.47044(18) 0.79546(14) 0.18231(10) 0.0546(4) Uani d . 1 . .
H H22A 0.3959 0.8434 0.1443 0.082 Uiso calc R 1 . .
H H22B 0.4539 0.7201 0.1557 0.082 Uiso calc R 1 . .
H H22C 0.5465 0.8269 0.1844 0.082 Uiso calc R 1 . .
C C23 0.28802(16) 0.68016(14) 0.38570(12) 0.0558(4) Uani d . 1 . .
H H23A 0.3061 0.6813 0.4490 0.084 Uiso calc R 1 . .
H H23B 0.2740 0.6027 0.3633 0.084 Uiso calc R 1 . .
H H23C 0.2108 0.7247 0.3463 0.084 Uiso calc R 1 . .

loop_
_atom_site_aniso_label
_atom_site_aniso_U_11
_atom_site_aniso_U_22
_atom_site_aniso_U_33
_atom_site_aniso_U_12
_atom_site_aniso_U_13
_atom_site_aniso_U_23
O1 0.1151(11) 0.0470(7) 0.0734(9) -0.0257(7) 0.0398(8) -0.0030(6)
O2 0.0485(6) 0.0427(5) 0.0449(5) -0.0134(4) 0.0257(5) -0.0075(4)
O3 0.0559(6) 0.0680(7) 0.0351(5) -0.0186(5) 0.0224(5) -0.0079(5)
O4 0.0676(7) 0.0338(5) 0.0467(6) -0.0063(5) 0.0280(5) 0.0051(4)
O5 0.0652(7) 0.0502(6) 0.0614(7) -0.0137(5) 0.0441(6) -0.0232(5)
N1 0.0515(7) 0.0253(5) 0.0403(6) -0.0041(5) 0.0232(5) -0.0089(4)
C1 0.0697(10) 0.0489(9) 0.0525(9) -0.0152(8) 0.0315(8) -0.0069(7)
C2 0.0436(7) 0.0406(7) 0.0456(8) -0.0052(6) 0.0258(6) -0.0029(6)
C3 0.0428(7) 0.0473(8) 0.0339(7) -0.0055(6) 0.0155(6) -0.0003(6)
C4 0.0345(6) 0.0408(7) 0.0354(7) -0.0020(5) 0.0153(6) 0.0017(5)
C5 0.0294(6) 0.0405(7) 0.0348(7) 0.0003(5) 0.0155(5) 0.0020(5)
C6 0.0354(7) 0.0472(8) 0.0378(7) 0.0017(6) 0.0120(6) 0.0091(6)
C7 0.0413(7) 0.0381(7) 0.0512(8) 0.0016(6) 0.0226(7) 0.0088(6)
C8 0.0334(6) 0.0463(8) 0.0329(7) -0.0039(6) 0.0133(5) 0.0013(6)
C9 0.0367(7) 0.0406(7) 0.0400(7) -0.0073(6) 0.0194(6) -0.0045(6)
C10 0.0502(8) 0.0401(8) 0.0460(8) -0.0035(6) 0.0150(7) 0.0094(6)
C11 0.0486(8) 0.0484(8) 0.0344(7) -0.0061(7) 0.0062(6) 0.0068(6)
C12 0.0347(6) 0.0360(7) 0.0320(6) -0.0002(5) 0.0129(5) 0.0054(5)
C13 0.0392(7) 0.0280(6) 0.0387(7) 0.0009(5) 0.0182(6) 0.0028(5)
C14 0.0540(9) 0.0398(8) 0.0697(11) 0.0108(7) 0.0262(8) 0.0125(7)
C15 0.0438(7) 0.0304(6) 0.0418(7) -0.0015(5) 0.0259(6) -0.0060(5)
C16 0.0458(7) 0.0309(6) 0.0289(6) -0.0017(5) 0.0179(6) -0.0042(5)
C17 0.0394(7) 0.0328(6) 0.0356(7) -0.0032(5) 0.0146(6) -0.0097(5)
C18 0.0382(7) 0.0320(6) 0.0394(7) -0.0071(5) 0.0212(6) -0.0095(5)
C19 0.0484(8) 0.0291(6) 0.0396(7) -0.0067(5) 0.0229(6) 0.0000(5)
C20 0.0409(7) 0.0285(6) 0.0294(6) 0.0013(5) 0.0121(5) 0.0024(5)
C21 0.0368(7) 0.0350(7) 0.0398(7) -0.0035(5) 0.0192(6) -0.0096(5)
C22 0.0745(11) 0.0542(9) 0.0339(7) -0.0095(8) 0.0272(7) -0.0063(7)
C23 0.0519(9) 0.0570(9) 0.0674(10) -0.0215(7) 0.0370(8) -0.0208(8)

loop_
_atom_type_symbol
_atom_type_description
_atom_type_scat_dispersion_real
_atom_type_scat_dispersion_imag
_atom_type_scat_source
C C 0.0033 0.0016 'International Tables Vol C Tables 4.2.6.8 and 6.1.1.4'
H H 0.0000 0.0000 'International Tables Vol C Tables 4.2.6.8 and 6.1.1.4'
N N 0.0061 0.0033 'International Tables Vol C Tables 4.2.6.8 and 6.1.1.4'
O O 0.0106 0.0060 'International Tables Vol C Tables 4.2.6.8 and 6.1.1.4'

loop_
_geom_angle_atom_site_label_1
_geom_angle_atom_site_label_2
_geom_angle_atom_site_label_3
_geom_angle_site_symmetry_1
_geom_angle_site_symmetry_3
_geom_angle
_geom_angle_publ_flag
C12 O2 C9 . . 119.29(10) ?
C21 N1 C20 . . 127.75(10) ?
C21 N1 H22 . . 115.3 ?
C20 N1 H22 . . 116.7 ?
O1 C1 C2 . . 124.44(16) ?
O1 C1 H1 . . 117.8 ?
C2 C1 H1 . . 117.8 ?
C3 C2 C7 . . 119.69(13) ?
C3 C2 C1 . . 119.70(13) ?
C7 C2 C1 . . 120.56(13) ?
C2 C3 C4 . . 121.31(13) ?
C2 C3 H3 . . 119.3 ?
C4 C3 H3 . . 119.3 ?
C3 C4 C11 . . 123.08(12) ?
C3 C4 C5 . . 118.67(12) ?
C11 C4 C5 . . 118.26(12) ?
C8 C5 C6 . . 122.23(12) ?
C8 C5 C4 . . 119.16(12) ?
C6 C5 C4 . . 118.61(12) ?
C7 C6 C5 . . 121.33(12) ?
C7 C6 H6 . . 119.3 ?
C5 C6 H6 . . 119.3 ?
C6 C7 C2 . . 120.38(12) ?
C6 C7 H7 . . 119.8 ?
C2 C7 H7 . . 119.8 ?
C9 C8 C5 . . 119.91(12) ?
C9 C8 H8 . . 120.0 ?
C5 C8 H8 . . 120.0 ?
C8 C9 C10 . . 122.17(12) ?
C8 C9 O2 . . 116.93(12) ?
C10 C9 O2 . . 120.76(12) ?
C11 C10 C9 . . 118.73(13) ?
C11 C10 H10 . . 120.6 ?
C9 C10 H10 . . 120.6 ?
C10 C11 C4 . . 121.71(13) ?
C10 C11 H11 . . 119.1 ?
C4 C11 H11 . . 119.1 ?
O3 C12 O2 . . 123.39(12) ?
O3 C12 C13 . . 125.33(12) ?
O2 C12 C13 . . 111.13(11) ?
C12 C13 C15 . . 113.79(10) ?
C12 C13 C19 . . 110.93(10) ?
C15 C13 C19 . . 109.93(11) ?
C12 C13 C14 . . 103.54(11) ?
C15 C13 C14 . . 109.47(11) ?
C19 C13 C14 . . 108.91(11) ?
C13 C14 H14A . . 109.5 ?
C13 C14 H14B . . 109.5 ?
H14A C14 H14B . . 109.5 ?
C13 C14 H14C . . 109.5 ?
H14A C14 H14C . . 109.5 ?
H14B C14 H14C . . 109.5 ?
C13 C15 C16 . . 116.17(10) ?
C13 C15 H15A . . 108.2 ?
C16 C15 H15A . . 108.2 ?
C13 C15 H15B . . 108.2 ?
C16 C15 H15B . . 108.2 ?
H15A C15 H15B . . 107.4 ?
C20 C16 C17 . . 108.48(10) ?
C20 C16 C22 . . 109.31(11) ?
C17 C16 C22 . . 111.87(11) ?
C20 C16 C15 . . 109.00(10) ?
C17 C16 C15 . . 109.17(10) ?
C22 C16 C15 . . 108.96(11) ?
C16 C17 C18 . . 110.81(10) ?
C16 C17 H17A . . 109.5 ?
C18 C17 H17A . . 109.5 ?
C16 C17 H17B . . 109.5 ?
C18 C17 H17B . . 109.5 ?
H17A C17 H17B . . 108.1 ?
C21 C18 C17 . . 109.17(10) ?
C21 C18 C23 . . 108.94(11) ?
C17 C18 C23 . . 111.52(11) ?
C21 C18 C19 . . 108.07(10) ?
C17 C18 C19 . . 109.68(10) ?
C23 C18 C19 . . 109.38(12) ?
C13 C19 C18 . . 115.92(10) ?
C13 C19 H19A . . 108.3 ?
C18 C19 H19A . . 108.3 ?
C13 C19 H19B . . 108.3 ?
C18 C19 H19B . . 108.3 ?
H19A C19 H19B . . 107.4 ?
O4 C20 N1 . . 119.48(11) ?
O4 C20 C16 . . 123.81(12) ?
N1 C20 C16 . . 116.71(10) ?
O5 C21 N1 . . 120.38(11) ?
O5 C21 C18 . . 122.93(12) ?
N1 C21 C18 . . 116.66(11) ?
C16 C22 H22A . . 109.5 ?
C16 C22 H22B . . 109.5 ?
H22A C22 H22B . . 109.5 ?
C16 C22 H22C . . 109.5 ?
H22A C22 H22C . . 109.5 ?
H22B C22 H22C . . 109.5 ?
C18 C23 H23A . . 109.5 ?
C18 C23 H23B . . 109.5 ?
H23A C23 H23B . . 109.5 ?
C18 C23 H23C . . 109.5 ?
H23A C23 H23C . . 109.5 ?
H23B C23 H23C . . 109.5 ?

loop_
_geom_bond_atom_site_label_1
_geom_bond_atom_site_label_2
_geom_bond_site_symmetry_2
_geom_bond_distance
_geom_bond_publ_flag
O1 C1 . 1.2031(19) ?
O2 C12 . 1.3569(15) ?
O2 C9 . 1.4071(16) ?
O3 C12 . 1.1971(16) ?
O4 C20 . 1.2136(15) ?
O5 C21 . 1.2132(15) ?
N1 C21 . 1.3828(17) ?
N1 C20 . 1.3822(17) ?
N1 H22 . 0.8701 ?
C1 C2 . 1.475(2) ?
C1 H1 . 0.9300 ?
C2 C3 . 1.3707(19) ?
C2 C7 . 1.411(2) ?
C3 C4 . 1.4115(19) ?
C3 H3 . 0.9300 ?
C4 C11 . 1.4138(19) ?
C4 C5 . 1.4199(18) ?
C5 C8 . 1.4118(18) ?
C5 C6 . 1.4169(18) ?
C6 C7 . 1.356(2) ?
C6 H6 . 0.9300 ?
C7 H7 . 0.9300 ?
C8 C9 . 1.3542(19) ?
C8 H8 . 0.9300 ?
C9 C10 . 1.400(2) ?
C10 C11 . 1.363(2) ?
C10 H10 . 0.9300 ?
C11 H11 . 0.9300 ?
C12 C13 . 1.5267(18) ?
C13 C15 . 1.5358(18) ?
C13 C19 . 1.5363(18) ?
C13 C14 . 1.5477(19) ?
C14 H14A . 0.9600 ?
C14 H14B . 0.9600 ?
C14 H14C . 0.9600 ?
C15 C16 . 1.5473(18) ?
C15 H15A . 0.9700 ?
C15 H15B . 0.9700 ?
C16 C20 . 1.5218(17) ?
C16 C17 . 1.5264(19) ?
C16 C22 . 1.5284(18) ?
C17 C18 . 1.5266(18) ?
C17 H17A . 0.9700 ?
C17 H17B . 0.9700 ?
C18 C21 . 1.5177(17) ?
C18 C23 . 1.5289(19) ?
C18 C19 . 1.5388(19) ?
C19 H19A . 0.9700 ?
C19 H19B . 0.9700 ?
C22 H22A . 0.9600 ?
C22 H22B . 0.9600 ?
C22 H22C . 0.9600 ?
C23 H23A . 0.9600 ?
C23 H23B . 0.9600 ?
C23 H23C . 0.9600 ?

loop_
_geom_hbond_atom_site_label_D
_geom_hbond_atom_site_label_H
_geom_hbond_atom_site_label_A
_geom_hbond_site_symmetry_A
_geom_hbond_distance_DH
_geom_hbond_distance_HA
_geom_hbond_distance_DA
_geom_hbond_angle_DHA
N1 H22 O5 3_676 0.87 2.02 2.8776(14) 166

loop_
_geom_torsion_atom_site_label_1
_geom_torsion_atom_site_label_2
_geom_torsion_atom_site_label_3
_geom_torsion_atom_site_label_4
_geom_torsion_site_symmetry_1
_geom_torsion_site_symmetry_2
_geom_torsion_site_symmetry_3
_geom_torsion_site_symmetry_4
_geom_torsion
_geom_torsion_publ_flag
O1 C1 C2 C3 . . . . 175.94(17) ?
O1 C1 C2 C7 . . . . -1.4(3) ?
C7 C2 C3 C4 . . . . -0.3(2) ?
C1 C2 C3 C4 . . . . -177.65(13) ?
C2 C3 C4 C11 . . . . 179.38(14) ?
C2 C3 C4 C5 . . . . -0.3(2) ?
C3 C4 C5 C8 . . . . -178.46(12) ?
C11 C4 C5 C8 . . . . 1.79(19) ?
C3 C4 C5 C6 . . . . 1.19(19) ?
C11 C4 C5 C6 . . . . -178.56(13) ?
C8 C5 C6 C7 . . . . 178.15(13) ?
C4 C5 C6 C7 . . . . -1.5(2) ?
C5 C6 C7 C2 . . . . 0.9(2) ?
C3 C2 C7 C6 . . . . 0.0(2) ?
C1 C2 C7 C6 . . . . 177.36(13) ?
C6 C5 C8 C9 . . . . 179.57(13) ?
C4 C5 C8 C9 . . . . -0.79(19) ?
C5 C8 C9 C10 . . . . -1.3(2) ?
C5 C8 C9 O2 . . . . -177.05(11) ?
C12 O2 C9 C8 . . . . -121.10(13) ?
C12 O2 C9 C10 . . . . 63.13(17) ?
C8 C9 C10 C11 . . . . 2.4(2) ?
O2 C9 C10 C11 . . . . 177.95(13) ?
C9 C10 C11 C4 . . . . -1.3(2) ?
C3 C4 C11 C10 . . . . 179.53(15) ?
C5 C4 C11 C10 . . . . -0.7(2) ?
C9 O2 C12 O3 . . . . -3.89(19) ?
C9 O2 C12 C13 . . . . -179.69(11) ?
O3 C12 C13 C15 . . . . 150.90(13) ?
O2 C12 C13 C15 . . . . -33.39(14) ?
O3 C12 C13 C19 . . . . 26.33(18) ?
O2 C12 C13 C19 . . . . -157.96(10) ?
O3 C12 C13 C14 . . . . -90.35(16) ?
O2 C12 C13 C14 . . . . 85.35(13) ?
C12 C13 C15 C16 . . . . -79.40(14) ?
C19 C13 C15 C16 . . . . 45.71(14) ?
C14 C13 C15 C16 . . . . 165.31(11) ?
C13 C15 C16 C20 . . . . 64.94(14) ?
C13 C15 C16 C17 . . . . -53.40(14) ?
C13 C15 C16 C22 . . . . -175.85(11) ?
C20 C16 C17 C18 . . . . -59.52(13) ?
C22 C16 C17 C18 . . . . 179.83(11) ?
C15 C16 C17 C18 . . . . 59.14(13) ?
C16 C17 C18 C21 . . . . 58.72(13) ?
C16 C17 C18 C23 . . . . 179.15(11) ?
C16 C17 C18 C19 . . . . -59.53(13) ?
C12 C13 C19 C18 . . . . 81.06(13) ?
C15 C13 C19 C18 . . . . -45.66(14) ?
C14 C13 C19 C18 . . . . -165.61(12) ?
C21 C18 C19 C13 . . . . -65.35(14) ?
C17 C18 C19 C13 . . . . 53.57(14) ?
C23 C18 C19 C13 . . . . 176.18(11) ?
C21 N1 C20 O4 . . . . 178.38(13) ?
C21 N1 C20 C16 . . . . -2.65(19) ?
C17 C16 C20 O4 . . . . -150.00(13) ?
C22 C16 C20 O4 . . . . -27.77(19) ?
C15 C16 C20 O4 . . . . 91.23(15) ?
C17 C16 C20 N1 . . . . 31.08(15) ?
C22 C16 C20 N1 . . . . 153.30(12) ?
C15 C16 C20 N1 . . . . -87.70(14) ?
C20 N1 C21 O5 . . . . 179.58(13) ?
C20 N1 C21 C18 . . . . 1.5(2) ?
C17 C18 C21 O5 . . . . 152.91(13) ?
C23 C18 C21 O5 . . . . 30.91(18) ?
C19 C18 C21 O5 . . . . -87.84(15) ?
C17 C18 C21 N1 . . . . -29.08(16) ?
C23 C18 C21 N1 . . . . -151.08(13) ?
C19 C18 C21 N1 . . . . 90.17(14) ?
